data_1543651
loop_
_publ_author_name
'Tofan, Daniel'
'Gabba\"i, Fran\,cois P.'

_publ_section_title
;
 Fluorinated antimony(v) derivatives: strong Lewis acidic properties and
 application to the complexation of formaldehyde in aqueous solutions
;
_journal_issue 11
_journal_name_full 'Chem. Sci.'
_journal_page_first 6768
_journal_paper_doi 10.1039/C6SC02558G
_journal_volume 7
_journal_year 2016
_chemical_formula_sum 'C39.5 H18.5 Cl11.5 F10 O3 P Sb'
_chemical_formula_weight 1291.44
_chemical_name_systematic
;
 ?
;
_space_group_crystal_system triclinic
_space_group_IT_number 2
_space_group_name_Hall '-P 1'
_space_group_name_H-M_alt 'P -1'
_symmetry_space_group_name_Hall '-P 1'
_symmetry_space_group_name_H-M 'P -1'
_atom_sites_solution_hydrogens geom
_audit_creation_method SHELXL-2013
_audit_update_record
;
2016-06-03 deposited with the CCDC.
2016-07-11 downloaded from the CCDC.
;
_cell_angle_alpha 102.466(2)
_cell_angle_beta 110.100(2)
_cell_angle_gamma 106.711(2)
_cell_formula_units_Z 2
_cell_length_a 13.9283(6)
_cell_length_b 13.9709(6)
_cell_length_c 14.2499(7)
_cell_measurement_reflns_used 9235
_cell_measurement_temperature 110(2)
_cell_measurement_theta_max 29.65
_cell_measurement_theta_min 2.33
_cell_volume 2336.4(2)
_computing_structure_refinement 'SHELXL-2013 (Sheldrick, 2013)'
_diffrn_ambient_temperature 110(2)
_diffrn_measured_fraction_theta_full 0.999
_diffrn_measured_fraction_theta_max 0.996
_diffrn_measurement_device_type 'Bruker SMART APEX II'
_diffrn_radiation_type MoK\a
_diffrn_radiation_wavelength 0.71073
_diffrn_reflns_av_R_equivalents 0.0410
_diffrn_reflns_av_unetI/netI 0.0267
_diffrn_reflns_Laue_measured_fraction_full 0.999
_diffrn_reflns_Laue_measured_fraction_max 0.996
_diffrn_reflns_limit_h_max 19
_diffrn_reflns_limit_h_min -19
_diffrn_reflns_limit_k_max 19
_diffrn_reflns_limit_k_min -19
_diffrn_reflns_limit_l_max 19
_diffrn_reflns_limit_l_min -19
_diffrn_reflns_number 92751
_diffrn_reflns_point_group_measured_fraction_full 0.999
_diffrn_reflns_point_group_measured_fraction_max 0.996
_diffrn_reflns_theta_full 25.242
_diffrn_reflns_theta_max 29.575
_diffrn_reflns_theta_min 1.625
_exptl_absorpt_coefficient_mu 1.362
_exptl_absorpt_correction_type multi-scan
_exptl_crystal_colour colourless
_exptl_crystal_density_diffrn 1.836
_exptl_crystal_description block
_exptl_crystal_F_000 1262
_exptl_crystal_size_max 0.500
_exptl_crystal_size_mid 0.400
_exptl_crystal_size_min 0.300
_exptl_transmission_factor_max 0.1962
_exptl_transmission_factor_min 0.1524
_refine_diff_density_max 2.308
_refine_diff_density_min -1.305
_refine_diff_density_rms 0.139
_refine_ls_extinction_method none
_refine_ls_goodness_of_fit_ref 1.059
_refine_ls_hydrogen_treatment constr
_refine_ls_matrix_type full
_refine_ls_number_parameters 678
_refine_ls_number_reflns 13069
_refine_ls_number_restraints 252
_refine_ls_restrained_S_all 1.101
_refine_ls_R_factor_all 0.0531
_refine_ls_R_factor_gt 0.0462
_refine_ls_shift/su_max 0.001
_refine_ls_shift/su_mean 0.000
_refine_ls_structure_factor_coef Fsqd
_refine_ls_weighting_details 'w=1/[\s^2^(Fo^2^)+(0.0746P)^2^+5.9663P] where P=(Fo^2^+2Fc^2^)/3'
_refine_ls_weighting_scheme calc
_refine_ls_wR_factor_gt 0.1323
_refine_ls_wR_factor_ref 0.1381
_reflns_Friedel_coverage 0.000
_reflns_number_gt 11537
_reflns_number_total 13069
_reflns_threshold_expression 'I > 2\s(I)'
_cod_data_source_file c6sc02558g2.cif
_cod_data_source_block dt3_7_P-1
_cod_depositor_comments 'Adding full bibliography for 1543644--1543652.cif.'
_cod_original_cell_volume 2336.40(19)
_cod_original_formula_sum 'C39.50 H18.50 Cl11.50 F10 O3 P Sb'
_cod_database_code 1543651
_shelx_space_group_comment
;
The symmetry employed for this shelxl refinement is uniquely defined
by the following loop, which should always be used as a source of
symmetry information in preference to the above space-group names.
They are only intended as comments.
;
_shelx_estimated_absorpt_t_min 0.549
_shelx_estimated_absorpt_t_max 0.685
_shelxl_version_number 2013-3

loop_
_space_group_symop_operation_xyz
'x, y, z'
'-x, -y, -z'

loop_
_atom_site_label
_atom_site_type_symbol
_atom_site_fract_x
_atom_site_fract_y
_atom_site_fract_z
_atom_site_U_iso_or_equiv
_atom_site_adp_type
_atom_site_occupancy
_atom_site_site_symmetry_order
_atom_site_calc_flag
_atom_site_refinement_flags_posn
_atom_site_refinement_flags_adp
_atom_site_refinement_flags_occupancy
_atom_site_disorder_assembly
_atom_site_disorder_group
Sb1 Sb -0.29488(2) -0.35208(2) -0.14626(2) 0.01862(7) Uani 1 1 d . . . . .
P1 P -0.59192(7) -0.51692(7) -0.26074(6) 0.02183(16) Uani 1 1 d . . . . .
O1 O -0.39794(19) -0.45210(17) -0.10466(18) 0.0212(4) Uani 1 1 d . . . . .
C1 C -0.4833(3) -0.5488(2) -0.1770(3) 0.0222(6) Uani 1 1 d . . . . .
H1A H -0.5118 -0.5927 -0.1390 0.027 Uiso 1 1 calc R U . . .
H1B H -0.4562 -0.5891 -0.2208 0.027 Uiso 1 1 calc R U . . .
O41 O -0.17376(19) -0.35171(17) -0.01495(17) 0.0202(4) Uani 1 1 d . . . . .
O42 O -0.27529(19) -0.48684(18) -0.21466(17) 0.0212(4) Uani 1 1 d . . . . .
C11 C -0.4284(3) -0.3783(3) -0.2974(3) 0.0236(6) Uani 1 1 d . . . . .
C12 C -0.5393(3) -0.4518(3) -0.3388(3) 0.0236(6) Uani 1 1 d . . . . .
C13 C -0.6178(3) -0.4678(3) -0.4395(3) 0.0289(7) Uani 1 1 d . . . . .
H13 H -0.6917 -0.5186 -0.4664 0.035 Uiso 1 1 calc R U . . .
C14 C -0.5889(3) -0.4104(3) -0.5007(3) 0.0324(7) Uani 1 1 d . . . . .
H14 H -0.6416 -0.4231 -0.5703 0.039 Uiso 1 1 calc R U . . .
C15 C -0.4817(3) -0.3342(3) -0.4584(3) 0.0333(8) Uani 1 1 d . . . . .
H15 H -0.4621 -0.2914 -0.4978 0.040 Uiso 1 1 calc R U . . .
C16 C -0.4023(3) -0.3193(3) -0.3592(3) 0.0282(7) Uani 1 1 d . . . . .
H16 H -0.3287 -0.2679 -0.3329 0.034 Uiso 1 1 calc R U . . .
C31 C -0.3161(3) -0.2271(2) -0.0464(3) 0.0247(6) Uani 1 1 d . . . . .
C32 C -0.3291(3) -0.2292(3) 0.0451(3) 0.0321(8) Uani 1 1 d . . . . .
C33 C -0.3581(4) -0.1549(3) 0.0978(4) 0.0431(10) Uani 1 1 d . . . . .
C34 C -0.3724(4) -0.0742(3) 0.0603(5) 0.0472(12) Uani 1 1 d . . . . .
C35 C -0.3579(3) -0.0679(3) -0.0286(4) 0.0398(10) Uani 1 1 d . . . . .
C36 C -0.3306(3) -0.1441(3) -0.0803(3) 0.0294(7) Uani 1 1 d . . . . .
C21 C -0.1544(3) -0.2558(3) -0.1676(3) 0.0227(6) Uani 1 1 d . . . . .
C22 C -0.0656(3) -0.1710(3) -0.0813(3) 0.0237(6) Uani 1 1 d . . . . .
C23 C 0.0352(3) -0.1206(3) -0.0827(3) 0.0274(7) Uani 1 1 d . . . . .
C24 C 0.0490(3) -0.1535(3) -0.1730(3) 0.0314(7) Uani 1 1 d . . . . .
C25 C -0.0365(3) -0.2364(3) -0.2607(3) 0.0311(7) Uani 1 1 d . . . . .
C26 C -0.1352(3) -0.2867(3) -0.2562(3) 0.0264(6) Uani 1 1 d . . . . .
C41 C -0.1665(2) -0.4466(2) -0.0321(2) 0.0179(5) Uani 1 1 d . . . . .
C42 C -0.2211(2) -0.5191(2) -0.1384(2) 0.0189(5) Uani 1 1 d . . . . .
C43 C -0.2190(3) -0.6198(3) -0.1589(2) 0.0218(6) Uani 1 1 d . . . . .
C44 C -0.1619(3) -0.6493(2) -0.0757(3) 0.0213(6) Uani 1 1 d . . . . .
C45 C -0.1069(2) -0.5775(2) 0.0281(2) 0.0198(5) Uani 1 1 d . . . . .
C46 C -0.1092(2) -0.4758(2) 0.0498(2) 0.0191(5) Uani 1 1 d . . . . .
C51 C -0.7140(3) -0.6362(3) -0.3431(3) 0.0271(6) Uani 1 1 d . . . . .
C52 C -0.8180(3) -0.6406(3) -0.3541(4) 0.0390(9) Uani 1 1 d . . . . .
H52 H -0.8258 -0.5795 -0.3185 0.047 Uiso 1 1 calc R U . . .
C53 C -0.9103(4) -0.7345(4) -0.4174(4) 0.0496(11) Uani 1 1 d . . . . .
H53 H -0.9820 -0.7374 -0.4262 0.060 Uiso 1 1 calc R U . . .
C54 C -0.8996(4) -0.8236(4) -0.4676(4) 0.0435(10) Uani 1 1 d . . . . .
H54 H -0.9639 -0.8873 -0.5116 0.052 Uiso 1 1 calc R U . . .
C55 C -0.7964(4) -0.8214(4) -0.4548(4) 0.0532(12) Uani 1 1 d . . . . .
H55 H -0.7893 -0.8838 -0.4885 0.064 Uiso 1 1 calc R U . . .
C56 C -0.7033(4) -0.7280(4) -0.3928(4) 0.0500(12) Uani 1 1 d . . . . .
H56 H -0.6319 -0.7260 -0.3838 0.060 Uiso 1 1 calc R U . . .
C61 C -0.6187(3) -0.4229(3) -0.1772(3) 0.0218(6) Uani 1 1 d . . . . .
C62 C -0.6285(3) -0.4379(2) -0.0866(2) 0.0213(6) Uani 1 1 d . . . . .
H62 H -0.6228 -0.4988 -0.0698 0.026 Uiso 1 1 calc R U . . .
C63 C -0.6467(3) -0.3624(3) -0.0214(3) 0.0243(6) Uani 1 1 d . . . . .
H63 H -0.6527 -0.3715 0.0408 0.029 Uiso 1 1 calc R U . . .
C64 C -0.6562(3) -0.2739(3) -0.0464(3) 0.0318(7) Uani 1 1 d . . . . .
H64 H -0.6682 -0.2225 -0.0012 0.038 Uiso 1 1 calc R U . . .
C65 C -0.6481(4) -0.2604(3) -0.1372(4) 0.0430(10) Uani 1 1 d . . . . .
H65 H -0.6563 -0.2006 -0.1551 0.052 Uiso 1 1 calc R U . . .
C66 C -0.6279(4) -0.3339(3) -0.2019(4) 0.0373(9) Uani 1 1 d . . . . .
H66 H -0.6204 -0.3236 -0.2631 0.045 Uiso 1 1 calc R U . . .
F32 F -0.3138(2) -0.30333(17) 0.08801(18) 0.0373(5) Uani 1 1 d . . . . .
F33 F -0.3721(3) -0.1607(2) 0.1846(3) 0.0672(10) Uani 1 1 d . . . . .
F34 F -0.4000(3) -0.0023(2) 0.1109(3) 0.0701(11) Uani 1 1 d . . . . .
F35 F -0.3698(2) 0.01107(19) -0.0641(3) 0.0548(8) Uani 1 1 d . . . . .
F36 F -0.31720(19) -0.13455(17) -0.16706(19) 0.0336(5) Uani 1 1 d . . . . .
F22 F -0.07341(17) -0.13663(15) 0.01015(16) 0.0265(4) Uani 1 1 d . . . . .
F23 F 0.11938(18) -0.04220(17) 0.0048(2) 0.0342(5) Uani 1 1 d . . . . .
F24 F 0.1468(2) -0.1069(2) -0.1747(2) 0.0417(6) Uani 1 1 d . . . . .
F25 F -0.0223(2) -0.2693(2) -0.3485(2) 0.0435(6) Uani 1 1 d . . . . .
F26 F -0.21331(19) -0.37108(18) -0.34342(17) 0.0326(4) Uani 1 1 d . . . . .
Cl43 Cl -0.29024(9) -0.70765(7) -0.28890(7) 0.0362(2) Uani 1 1 d . . . . .
Cl44 Cl -0.16554(8) -0.77736(6) -0.10260(7) 0.02929(17) Uani 1 1 d . . . . .
Cl45 Cl -0.03877(7) -0.61355(6) 0.13142(7) 0.02699(16) Uani 1 1 d . . . . .
Cl46 Cl -0.04439(7) -0.38590(6) 0.17793(6) 0.02629(16) Uani 1 1 d . . . . .
C1S C 0.0586(4) -0.0923(3) 0.2581(3) 0.0346(8) Uani 1 1 d D U . . .
H1S H 0.0310 -0.1576 0.1947 0.042 Uiso 1 1 calc R U . A 1
Cl1S Cl 0.1459(7) 0.0144(5) 0.2401(9) 0.0380(11) Uani 0.69(5) 1 d D U P B 1
Cl2S Cl -0.0581(7) -0.0705(9) 0.2624(8) 0.0425(12) Uani 0.69(5) 1 d D U P B 1
Cl3S Cl 0.1355(8) -0.1157(7) 0.3718(5) 0.0408(11) Uani 0.69(5) 1 d D U P B 1
Cl1P Cl 0.163(2) 0.0210(12) 0.260(2) 0.052(4) Uani 0.31(5) 1 d D U P B 2
Cl2P Cl -0.0452(18) -0.056(2) 0.273(2) 0.047(3) Uani 0.31(5) 1 d D U P B 2
Cl3P Cl 0.1234(17) -0.1242(16) 0.3675(10) 0.044(3) Uani 0.31(5) 1 d D U P B 2
C2S C 0.6071(11) 0.0454(9) 0.3343(11) 0.067(3) Uani 0.471(5) 1 d D U P C 1
H2S H 0.5619 0.0046 0.2561 0.080 Uiso 0.471(5) 1 calc R U P C 1
Cl4S Cl 0.7496(3) 0.0903(3) 0.3583(2) 0.0675(11) Uani 0.471(5) 1 d D U P C 1
Cl5S Cl 0.5825(5) -0.0423(5) 0.3991(6) 0.0896(16) Uani 0.471(5) 1 d D U P C 1
Cl6S Cl 0.5685(6) 0.1498(4) 0.3646(5) 0.103(2) Uani 0.471(5) 1 d D U P C 1
C2P C 0.5386(16) -0.0051(17) 0.352(2) 0.252(10) Uani 0.529(5) 1 d D U P C 2
H2P H 0.5250 -0.0510 0.2809 0.302 Uiso 0.529(5) 1 calc R U P C 2
Cl4P Cl 0.6432(14) 0.1346(12) 0.3993(13) 0.325(8) Uani 0.529(5) 1 d D U P C 2
Cl5P Cl 0.5712(8) -0.0598(8) 0.4500(11) 0.243(7) Uani 0.529(5) 1 d D U P C 2
Cl6P Cl 0.4391(12) 0.0396(12) 0.3495(13) 0.305(7) Uani 0.529(5) 1 d D U P C 2
C3S C 0.8858(14) 0.3548(13) 0.4657(10) 0.157(6) Uani 0.5 1 d D U P C -1
H3S H 0.9590 0.3477 0.4850 0.188 Uiso 0.5 1 calc R U P C -1
Cl7S Cl 0.7828(12) 0.2169(10) 0.3943(12) 0.303(7) Uani 0.5 1 d D U P C -1
Cl8S Cl 0.8965(11) 0.4255(10) 0.5771(6) 0.262(6) Uani 0.5 1 d D U P C -1
Cl9S Cl 0.8815(6) 0.4171(5) 0.3824(5) 0.139(2) Uani 0.5 1 d D U P C -1

loop_
_atom_site_aniso_label
_atom_site_aniso_U_11
_atom_site_aniso_U_22
_atom_site_aniso_U_33
_atom_site_aniso_U_23
_atom_site_aniso_U_13
_atom_site_aniso_U_12
Sb1 0.02408(11) 0.01785(10) 0.02164(11) 0.01120(7) 0.01167(8) 0.01337(8)
P1 0.0265(4) 0.0265(4) 0.0202(4) 0.0111(3) 0.0126(3) 0.0158(3)
O1 0.0261(11) 0.0180(10) 0.0223(10) 0.0098(8) 0.0115(9) 0.0095(8)
C1 0.0275(15) 0.0203(13) 0.0239(14) 0.0104(11) 0.0122(12) 0.0130(12)
O41 0.0276(11) 0.0159(9) 0.0214(10) 0.0093(8) 0.0105(8) 0.0127(8)
O42 0.0285(11) 0.0214(10) 0.0203(10) 0.0100(8) 0.0109(9) 0.0165(9)
C11 0.0304(15) 0.0282(15) 0.0240(14) 0.0147(12) 0.0145(12) 0.0203(13)
C12 0.0296(15) 0.0330(16) 0.0212(14) 0.0150(12) 0.0152(12) 0.0206(13)
C13 0.0309(16) 0.0419(19) 0.0238(15) 0.0159(14) 0.0140(13) 0.0217(15)
C14 0.0394(19) 0.047(2) 0.0244(16) 0.0199(15) 0.0147(14) 0.0280(17)
C15 0.047(2) 0.042(2) 0.0319(18) 0.0269(16) 0.0227(16) 0.0280(17)
C16 0.0354(17) 0.0320(17) 0.0319(17) 0.0213(14) 0.0182(14) 0.0211(14)
C31 0.0284(15) 0.0160(13) 0.0371(17) 0.0109(12) 0.0194(14) 0.0111(12)
C32 0.044(2) 0.0175(14) 0.044(2) 0.0108(14) 0.0294(17) 0.0113(14)
C33 0.056(3) 0.0243(17) 0.061(3) 0.0087(17) 0.046(2) 0.0121(17)
C34 0.051(2) 0.0191(16) 0.089(4) 0.0111(19) 0.052(3) 0.0152(16)
C35 0.0350(19) 0.0186(15) 0.078(3) 0.0196(17) 0.033(2) 0.0149(14)
C36 0.0272(16) 0.0205(14) 0.049(2) 0.0163(14) 0.0206(15) 0.0120(12)
C21 0.0283(15) 0.0239(14) 0.0281(15) 0.0165(12) 0.0154(12) 0.0173(12)
C22 0.0313(16) 0.0219(14) 0.0310(16) 0.0164(12) 0.0184(13) 0.0168(12)
C23 0.0306(16) 0.0218(14) 0.0412(19) 0.0189(14) 0.0188(14) 0.0157(13)
C24 0.0343(18) 0.0340(18) 0.048(2) 0.0286(16) 0.0268(16) 0.0220(15)
C25 0.044(2) 0.0392(19) 0.0371(19) 0.0267(16) 0.0280(16) 0.0298(17)
C26 0.0360(17) 0.0298(16) 0.0262(15) 0.0178(13) 0.0163(13) 0.0210(14)
C41 0.0220(13) 0.0167(12) 0.0210(13) 0.0091(10) 0.0118(11) 0.0107(10)
C42 0.0229(13) 0.0205(13) 0.0203(13) 0.0110(11) 0.0112(11) 0.0130(11)
C43 0.0275(15) 0.0231(14) 0.0208(14) 0.0086(11) 0.0123(12) 0.0151(12)
C44 0.0276(14) 0.0187(13) 0.0281(15) 0.0126(11) 0.0160(12) 0.0154(11)
C45 0.0224(13) 0.0219(13) 0.0258(14) 0.0158(11) 0.0135(11) 0.0139(11)
C46 0.0222(13) 0.0196(13) 0.0197(13) 0.0092(10) 0.0107(11) 0.0103(11)
C51 0.0278(16) 0.0291(16) 0.0211(15) 0.0073(12) 0.0095(12) 0.0089(13)
C52 0.0340(19) 0.0325(19) 0.053(2) 0.0140(17) 0.0226(18) 0.0130(16)
C53 0.034(2) 0.038(2) 0.070(3) 0.017(2) 0.025(2) 0.0046(17)
C54 0.044(2) 0.037(2) 0.036(2) 0.0139(17) 0.0132(17) 0.0013(17)
C55 0.055(3) 0.037(2) 0.048(3) -0.0072(19) 0.020(2) 0.012(2)
C56 0.040(2) 0.046(2) 0.049(3) -0.008(2) 0.0171(19) 0.0157(19)
C61 0.0251(14) 0.0239(14) 0.0252(14) 0.0119(12) 0.0149(12) 0.0143(12)
C62 0.0245(14) 0.0211(13) 0.0235(14) 0.0105(11) 0.0125(11) 0.0112(11)
C63 0.0244(14) 0.0250(15) 0.0263(15) 0.0081(12) 0.0149(12) 0.0097(12)
C64 0.0389(19) 0.0245(15) 0.045(2) 0.0112(14) 0.0292(17) 0.0178(14)
C65 0.068(3) 0.035(2) 0.069(3) 0.035(2) 0.052(3) 0.037(2)
C66 0.057(2) 0.040(2) 0.051(2) 0.0330(19) 0.040(2) 0.0345(19)
F32 0.0659(16) 0.0226(10) 0.0342(11) 0.0127(9) 0.0318(11) 0.0176(10)
F33 0.109(3) 0.0343(13) 0.081(2) 0.0094(14) 0.079(2) 0.0200(15)
F34 0.083(2) 0.0295(13) 0.127(3) 0.0141(16) 0.080(2) 0.0286(14)
F35 0.0516(15) 0.0265(11) 0.107(2) 0.0316(14) 0.0418(16) 0.0279(11)
F36 0.0379(11) 0.0263(10) 0.0477(13) 0.0240(9) 0.0205(10) 0.0171(9)
F22 0.0319(10) 0.0216(9) 0.0309(10) 0.0097(8) 0.0175(8) 0.0121(8)
F23 0.0306(10) 0.0227(10) 0.0494(13) 0.0138(9) 0.0185(10) 0.0084(8)
F24 0.0412(13) 0.0432(13) 0.0648(16) 0.0325(12) 0.0383(12) 0.0206(11)
F25 0.0576(15) 0.0627(16) 0.0411(13) 0.0305(12) 0.0374(12) 0.0366(13)
F26 0.0403(12) 0.0390(12) 0.0247(10) 0.0133(9) 0.0157(9) 0.0204(10)
Cl43 0.0564(6) 0.0283(4) 0.0240(4) 0.0053(3) 0.0115(4) 0.0271(4)
Cl44 0.0431(4) 0.0223(3) 0.0349(4) 0.0144(3) 0.0198(4) 0.0229(3)
Cl45 0.0314(4) 0.0286(4) 0.0300(4) 0.0192(3) 0.0125(3) 0.0185(3)
Cl46 0.0350(4) 0.0232(3) 0.0200(3) 0.0093(3) 0.0094(3) 0.0126(3)
C1S 0.054(2) 0.0262(16) 0.0360(19) 0.0157(14) 0.0262(17) 0.0207(16)
Cl1S 0.0496(19) 0.0275(13) 0.045(3) 0.0203(15) 0.0250(18) 0.0158(10)
Cl2S 0.0461(18) 0.047(3) 0.0419(16) 0.0145(16) 0.0233(13) 0.0237(15)
Cl3S 0.0493(18) 0.0338(17) 0.052(3) 0.0245(18) 0.027(2) 0.0199(15)
Cl1P 0.084(8) 0.038(3) 0.036(6) 0.018(3) 0.032(6) 0.015(4)
Cl2P 0.079(8) 0.036(4) 0.051(6) 0.026(5) 0.040(6) 0.034(5)
Cl3P 0.058(5) 0.037(4) 0.023(4) 0.012(3) 0.006(3) 0.013(3)
C2S 0.098(8) 0.055(6) 0.064(7) 0.020(5) 0.044(7) 0.044(6)
Cl4S 0.072(2) 0.071(2) 0.0439(15) 0.0169(13) 0.0140(13) 0.0228(16)
Cl5S 0.095(3) 0.081(3) 0.138(5) 0.068(3) 0.066(4) 0.055(2)
Cl6S 0.165(5) 0.099(3) 0.134(4) 0.078(3) 0.099(4) 0.102(4)
C2P 0.193(19) 0.209(16) 0.30(2) 0.090(17) 0.017(19) 0.125(12)
Cl4P 0.336(14) 0.221(12) 0.278(14) 0.085(10) 0.020(13) 0.061(12)
Cl5P 0.125(6) 0.156(7) 0.290(14) 0.046(7) -0.062(7) 0.050(5)
Cl6P 0.361(13) 0.368(15) 0.400(18) 0.267(15) 0.198(13) 0.294(12)
C3S 0.063(8) 0.319(16) 0.074(8) 0.076(8) 0.025(7) 0.057(11)
Cl7S 0.245(12) 0.246(10) 0.283(12) 0.107(8) 0.020(11) 0.021(9)
Cl8S 0.444(15) 0.384(12) 0.149(6) 0.129(7) 0.143(8) 0.376(13)
Cl9S 0.164(6) 0.142(5) 0.095(3) 0.040(3) 0.024(3) 0.081(4)

loop_
_atom_type_symbol
_atom_type_description
_atom_type_scat_dispersion_real
_atom_type_scat_dispersion_imag
_atom_type_scat_source
C C 0.0033 0.0016 'International Tables Vol C Tables 4.2.6.8 and 6.1.1.4'
H H 0.0000 0.0000 'International Tables Vol C Tables 4.2.6.8 and 6.1.1.4'
O O 0.0106 0.0060 'International Tables Vol C Tables 4.2.6.8 and 6.1.1.4'
F F 0.0171 0.0103 'International Tables Vol C Tables 4.2.6.8 and 6.1.1.4'
P P 0.1023 0.0942 'International Tables Vol C Tables 4.2.6.8 and 6.1.1.4'
Cl Cl 0.1484 0.1585 'International Tables Vol C Tables 4.2.6.8 and 6.1.1.4'
Sb Sb -0.5866 1.5461 'International Tables Vol C Tables 4.2.6.8 and 6.1.1.4'

loop_
_geom_angle_atom_site_label_1
_geom_angle_atom_site_label_2
_geom_angle_atom_site_label_3
_geom_angle
O1 Sb1 O41 83.05(9)
O1 Sb1 O42 84.48(9)
O41 Sb1 O42 80.56(8)
O1 Sb1 C31 84.83(10)
O41 Sb1 C31 90.19(11)
O42 Sb1 C31 166.63(11)
O1 Sb1 C11 93.60(11)
O41 Sb1 C11 171.07(10)
O42 Sb1 C11 90.91(10)
C31 Sb1 C11 97.77(13)
O1 Sb1 C21 166.32(10)
O41 Sb1 C21 84.11(10)
O42 Sb1 C21 88.79(10)
C31 Sb1 C21 99.92(12)
C11 Sb1 C21 98.40(12)
C61 P1 C51 111.71(16)
C61 P1 C12 107.07(15)
C51 P1 C12 111.67(16)
C61 P1 C1 108.73(15)
C51 P1 C1 109.81(16)
C12 P1 C1 107.71(15)
C1 O1 Sb1 122.99(19)
O1 C1 P1 106.6(2)
C41 O41 Sb1 110.68(18)
C42 O42 Sb1 109.80(18)
C16 C11 C12 117.2(3)
C16 C11 Sb1 117.8(3)
C12 C11 Sb1 125.0(2)
C13 C12 C11 121.0(3)
C13 C12 P1 116.0(3)
C11 C12 P1 122.6(2)
C14 C13 C12 120.7(3)
C15 C14 C13 118.7(3)
C14 C15 C16 121.0(3)
C15 C16 C11 121.3(3)
C32 C31 C36 115.9(3)
C32 C31 Sb1 124.3(2)
C36 C31 Sb1 119.4(3)
F32 C32 C31 121.7(3)
F32 C32 C33 116.4(4)
C31 C32 C33 121.9(4)
F33 C33 C34 119.9(4)
F33 C33 C32 120.2(4)
C34 C33 C32 119.9(4)
F34 C34 C35 119.9(4)
F34 C34 C33 120.1(4)
C35 C34 C33 120.0(3)
F35 C35 C34 120.2(4)
F35 C35 C36 121.1(4)
C34 C35 C36 118.7(4)
F36 C36 C35 116.6(3)
F36 C36 C31 119.9(3)
C35 C36 C31 123.5(4)
C26 C21 C22 114.9(3)
C26 C21 Sb1 123.6(3)
C22 C21 Sb1 119.9(2)
F22 C22 C23 116.7(3)
F22 C22 C21 120.1(3)
C23 C22 C21 123.1(3)
F23 C23 C24 120.2(3)
F23 C23 C22 120.3(3)
C24 C23 C22 119.5(3)
F24 C24 C23 120.1(4)
F24 C24 C25 120.2(3)
C23 C24 C25 119.7(3)
F25 C25 C24 119.6(3)
F25 C25 C26 120.9(4)
C24 C25 C26 119.6(3)
F26 C26 C25 116.2(3)
F26 C26 C21 120.5(3)
C25 C26 C21 123.2(3)
O41 C41 C46 122.4(3)
O41 C41 C42 117.7(3)
C46 C41 C42 119.9(3)
O42 C42 C43 123.1(3)
O42 C42 C41 117.5(3)
C43 C42 C41 119.4(3)
C42 C43 C44 120.5(3)
C42 C43 Cl43 118.1(2)
C44 C43 Cl43 121.3(2)
C45 C44 C43 119.9(3)
C45 C44 Cl44 120.4(2)
C43 C44 Cl44 119.6(2)
C44 C45 C46 120.0(3)
C44 C45 Cl45 120.5(2)
C46 C45 Cl45 119.5(2)
C41 C46 C45 120.2(3)
C41 C46 Cl46 118.5(2)
C45 C46 Cl46 121.2(2)
C52 C51 C56 119.6(4)
C52 C51 P1 121.0(3)
C56 C51 P1 119.3(3)
C53 C52 C51 119.4(4)
C54 C53 C52 120.7(4)
C53 C54 C55 120.5(4)
C54 C55 C56 119.7(4)
C55 C56 C51 120.1(4)
C66 C61 C62 120.2(3)
C66 C61 P1 119.7(3)
C62 C61 P1 120.0(2)
C63 C62 C61 119.1(3)
C64 C63 C62 120.6(3)
C65 C64 C63 120.0(3)
C64 C65 C66 120.1(3)
C65 C66 C61 120.0(3)
Cl2P C1S Cl3P 108.5(9)
Cl2S C1S Cl1S 111.2(4)
Cl2S C1S Cl3S 112.9(4)
Cl1S C1S Cl3S 110.1(4)
Cl2P C1S Cl1P 109.1(8)
Cl3P C1S Cl1P 106.8(9)
Cl5S C2S Cl6S 114.2(7)
Cl5S C2S Cl4S 109.1(7)
Cl6S C2S Cl4S 111.8(7)
Cl7S Cl4S C2S 100.2(7)
Cl6P C2P Cl5P 112.0(13)
Cl6P C2P Cl4P 90.9(11)
Cl5P C2P Cl4P 110.2(13)
Cl8S C3S Cl9S 112.8(11)
Cl8S C3S Cl7S 121.2(12)
Cl9S C3S Cl7S 109.1(9)
Cl4S Cl7S C3S 151.5(12)

loop_
_geom_bond_atom_site_label_1
_geom_bond_atom_site_label_2
_geom_bond_distance
Sb1 O1 2.038(2)
Sb1 O41 2.042(2)
Sb1 O42 2.063(2)
Sb1 C31 2.162(3)
Sb1 C11 2.178(3)
Sb1 C21 2.192(3)
P1 C61 1.787(3)
P1 C51 1.789(4)
P1 C12 1.793(3)
P1 C1 1.813(3)
O1 C1 1.391(4)
O41 C41 1.335(3)
O42 C42 1.341(3)
C11 C16 1.396(4)
C11 C12 1.410(5)
C12 C13 1.395(5)
C13 C14 1.387(5)
C14 C15 1.385(6)
C15 C16 1.389(5)
C31 C32 1.383(5)
C31 C36 1.389(4)
C32 F32 1.342(4)
C32 C33 1.385(5)
C33 F33 1.332(5)
C33 C34 1.383(7)
C34 F34 1.333(4)
C34 C35 1.366(7)
C35 F35 1.337(5)
C35 C36 1.381(5)
C36 F36 1.340(4)
C21 C26 1.384(5)
C21 C22 1.388(5)
C22 F22 1.341(4)
C22 C23 1.386(5)
C23 F23 1.340(4)
C23 C24 1.368(5)
C24 F24 1.342(4)
C24 C25 1.371(6)
C25 F25 1.339(4)
C25 C26 1.383(5)
C26 F26 1.348(4)
C41 C46 1.386(4)
C41 C42 1.414(4)
C42 C43 1.384(4)
C43 C44 1.400(4)
C43 Cl43 1.726(3)
C44 C45 1.385(4)
C44 Cl44 1.728(3)
C45 C46 1.399(4)
C45 Cl45 1.719(3)
C46 Cl46 1.718(3)
C51 C52 1.384(5)
C51 C56 1.399(6)
C52 C53 1.383(6)
C53 C54 1.371(7)
C54 C55 1.374(7)
C55 C56 1.381(6)
C61 C66 1.391(5)
C61 C62 1.397(4)
C62 C63 1.389(4)
C63 C64 1.389(5)
C64 C65 1.383(6)
C65 C66 1.385(5)
C1S Cl2P 1.725(12)
C1S Cl3P 1.735(10)
C1S Cl2S 1.756(6)
C1S Cl1S 1.761(6)
C1S Cl3S 1.765(6)
C1S Cl1P 1.803(12)
C2S Cl5S 1.713(11)
C2S Cl6S 1.716(10)
C2S Cl4S 1.781(12)
Cl4S Cl7S 1.606(14)
C2P Cl6P 1.668(15)
C2P Cl5P 1.718(16)
C2P Cl4P 1.874(16)
C3S Cl8S 1.611(14)
C3S Cl9S 1.611(13)
C3S Cl7S 1.835(14)
